data_7014823
loop_
_publ_author_name
'Zhang, Wei Hong'
'Dong, Zhe'
'Wang, Yao Yu'
'Hou, Lei'
'Jin, Jun Cheng'
'Huang, Wen Huan'
'Shi, Qi Zhen'

_publ_section_title
;
 Synthesis, structural diversity and fluorescent characterisation of a
 series of d10 metal--organic frameworks (MOFs): reaction conditions,
 secondary ligand and metal effects
;
_journal_issue 11
_journal_name_full 'Dalton Transactions'
_journal_page_first 2509
_journal_paper_doi 10.1039/c0dt01206h
_journal_volume 40
_journal_year 2011
_chemical_formula_moiety 'C40 H48 N2 O8 Zn2'
_chemical_formula_sum 'C40 H48 N2 O8 Zn2'
_chemical_formula_weight 815.54
_chemical_name_systematic ?
_space_group_IT_number 2
_symmetry_cell_setting triclinic
_symmetry_space_group_name_Hall '-P 1'
_symmetry_space_group_name_H-M 'P -1'
_atom_sites_solution_hydrogens geom
_atom_sites_solution_primary direct
_atom_sites_solution_secondary difmap
_audit_creation_method SHELXL-97
_cell_angle_alpha 103.871(14)
_cell_angle_beta 104.149(15)
_cell_angle_gamma 103.195(10)
_cell_formula_units_Z 2
_cell_length_a 11.751(7)
_cell_length_b 12.311(7)
_cell_length_c 14.001(14)
_cell_measurement_reflns_used 544
_cell_measurement_temperature 295(2)
_cell_measurement_theta_max 16.056
_cell_measurement_theta_min 2.162
_cell_volume 1816(2)
_computing_structure_refinement 'SHELXL-97 (Sheldrick, 1997)'
_computing_structure_solution 'SHELXS-97 (Sheldrick, 1990)'
_diffrn_ambient_temperature 295(2)
_diffrn_measured_fraction_theta_full 0.975
_diffrn_measured_fraction_theta_max 0.975
_diffrn_radiation_monochromator graphite
_diffrn_radiation_source 'fine-focus sealed tube'
_diffrn_radiation_type MoK\a
_diffrn_radiation_wavelength 0.71073
_diffrn_reflns_av_R_equivalents 0.0729
_diffrn_reflns_av_sigmaI/netI 0.2967
_diffrn_reflns_limit_h_max 14
_diffrn_reflns_limit_h_min -13
_diffrn_reflns_limit_k_max 14
_diffrn_reflns_limit_k_min -14
_diffrn_reflns_limit_l_max 16
_diffrn_reflns_limit_l_min -10
_diffrn_reflns_number 9134
_diffrn_reflns_theta_full 25.10
_diffrn_reflns_theta_max 25.10
_diffrn_reflns_theta_min 1.58
_exptl_absorpt_coefficient_mu 1.378
_exptl_absorpt_correction_T_max 0.8305
_exptl_absorpt_correction_T_min 0.8097
_exptl_absorpt_correction_type multi-scan
_exptl_absorpt_process_details sadabs
_exptl_crystal_colour colorless
_exptl_crystal_density_diffrn 1.491
_exptl_crystal_density_method 'not measured'
_exptl_crystal_description block
_exptl_crystal_F_000 852
_exptl_crystal_size_max 0.16
_exptl_crystal_size_mid 0.15
_exptl_crystal_size_min 0.14
_refine_diff_density_max 0.822
_refine_diff_density_min -1.033
_refine_diff_density_rms 0.129
_refine_ls_extinction_coef 0.0027(3)
_refine_ls_extinction_expression Fc^*^=kFc[1+0.001xFc^2^\l^3^/sin(2\q)]^-1/4^
_refine_ls_extinction_method SHELXL
_refine_ls_goodness_of_fit_ref 1.011
_refine_ls_hydrogen_treatment constr
_refine_ls_matrix_type full
_refine_ls_number_parameters 470
_refine_ls_number_reflns 6299
_refine_ls_number_restraints 0
_refine_ls_restrained_S_all 1.010
_refine_ls_R_factor_all 0.1850
_refine_ls_R_factor_gt 0.0810
_refine_ls_shift/su_max 0.000
_refine_ls_shift/su_mean 0.000
_refine_ls_structure_factor_coef Fsqd
_refine_ls_weighting_details 'calc w=1/[\s^2^(Fo^2^)+(0.0303P)^2^+0.2542P] where P=(Fo^2^+2Fc^2^)/3'
_refine_ls_weighting_scheme calc
_refine_ls_wR_factor_gt 0.1290
_refine_ls_wR_factor_ref 0.1506
_reflns_number_gt 2241
_reflns_number_total 6299
_reflns_threshold_expression >2sigma(I)
_cod_data_source_file C0DT01206H.TXT
_cod_data_source_block 4
_cod_depositor_comments
;
The following automatic conversions were performed:
'_symmetry_cell_setting' value 'Triclinic' changed to 'triclinic'
according to '/home/saulius/struct/CIF-dictionaries/cif_core.dic'
dictionary named 'cif_core.dic' version 2.4.1 from 2010-06-29.

Automatic conversion script
Id: cif_fix_enum 1555 2011-01-17 13:19:09Z saulius 
;
_cod_database_code 7014823

loop_
_symmetry_equiv_pos_as_xyz
'x, y, z'
'-x, -y, -z'

loop_
_atom_site_label
_atom_site_type_symbol
_atom_site_fract_x
_atom_site_fract_y
_atom_site_fract_z
_atom_site_U_iso_or_equiv
_atom_site_adp_type
_atom_site_occupancy
_atom_site_symmetry_multiplicity
_atom_site_calc_flag
_atom_site_refinement_flags
_atom_site_disorder_assembly
_atom_site_disorder_group
N1 N 0.2282(6) 1.5780(6) 0.9459(5) 0.029(2) Uani 1 1 d . . .
C34 C 0.3255(7) 1.5508(9) 0.9331(7) 0.037(3) Uani 1 1 d . . .
H34 H 0.4022 1.5962 0.9805 0.045 Uiso 1 1 calc R . .
C30 C 0.1249(9) 1.5140(8) 0.8772(7) 0.046(3) Uani 1 1 d 0 . .
H30 H 0.0558 1.5337 0.8868 0.056 Uiso 1 1 calc R . .
C33 C 0.3199(9) 1.4547(9) 0.8497(7) 0.048(3) Uani 1 1 d . . .
H33 H 0.3915 1.4379 0.8433 0.058 Uiso 1 1 calc R . .
C31 C 0.1038(8) 1.4248(8) 0.7955(7) 0.042(2) Uani 1 1 d 0 . .
H31 H 0.0247 1.3865 0.7493 0.050 Uiso 1 1 calc R . .
C32 C 0.2083(9) 1.3880(8) 0.7797(7) 0.036(2) Uani 1 1 d 0 . .
C35 C 0.1911(9) 1.2857(9) 0.6924(8) 0.067(4) Uani 1 1 d . . .
H35A H 0.1038 1.2517 0.6544 0.081 Uiso 1 1 calc R . .
H35B H 0.2183 1.2272 0.7195 0.081 Uiso 1 1 calc R . .
C36 C 0.2585(9) 1.3119(8) 0.6187(8) 0.054(3) Uani 1 1 d . . .
H36A H 0.3433 1.3580 0.6582 0.065 Uiso 1 1 calc R . .
H36B H 0.2215 1.3595 0.5824 0.065 Uiso 1 1 calc R . .
O7 O 0.6597(6) 1.2212(5) 0.5847(5) 0.049(2) Uani 1 1 d . . .
O8 O 0.8575(6) 1.2600(6) 0.6117(5) 0.053(2) Uani 1 1 d . . .
C28 C 0.7565(10) 1.2652(8) 0.5641(7) 0.040(3) Uani 1 1 d . . .
C27 C 0.7441(8) 1.3192(8) 0.4770(7) 0.056(4) Uani 1 1 d . . .
H27A H 0.8093 1.3932 0.4996 0.067 Uiso 1 1 calc R . .
H27B H 0.6660 1.3360 0.4625 0.067 Uiso 1 1 calc R . .
Zn1 Zn 0.24269(9) 0.71167(10) 0.07075(8) 0.0392(4) Uani 1 1 d . . .
Zn2 Zn 0.26086(9) 0.83923(10) 0.30284(8) 0.0418(4) Uani 1 1 d . . .
O2 O 0.4143(6) 0.6232(6) 0.1899(5) 0.057(2) Uani 1 1 d . . .
O1 O 0.2318(5) 0.6475(5) 0.1839(4) 0.0402(18) Uani 1 1 d . . .
O3 O -0.0922(5) 0.2486(6) -0.0298(5) 0.045(2) Uani 1 1 d . . .
O4 O -0.1106(5) 0.1613(6) -0.1975(5) 0.052(2) Uani 1 1 d . . .
O5 O 0.3955(5) 0.8349(6) 0.1041(5) 0.050(2) Uani 1 1 d . . .
O6 O 0.4154(5) 0.9038(6) 0.2732(5) 0.0434(19) Uani 1 1 d . . .
N2 N 0.2615(6) 1.0008(7) 0.4003(5) 0.030(2) Uani 1 1 d . . .
C18 C 0.6682(8) 1.1156(8) 0.3504(6) 0.037(3) Uani 1 1 d . . .
H18A H 0.5842 1.1167 0.3429 0.044 Uiso 1 1 calc R . .
H18B H 0.6943 1.0849 0.4070 0.044 Uiso 1 1 calc R . .
C1 C 0.3166(9) 0.6025(9) 0.2132(7) 0.044(3) Uani 1 1 d . . .
C39 C 0.3612(9) 1.0830(8) 0.4572(7) 0.039(3) Uani 1 1 d . . .
H39 H 0.4348 1.0728 0.4494 0.047 Uiso 1 1 calc R . .
C14 C -0.0528(9) 0.2012(9) -0.0983(9) 0.048(3) Uani 1 1 d . . .
C11 C 0.1134(7) 0.1413(7) 0.0979(6) 0.045(3) Uani 1 1 d . . .
H11A H 0.0341 0.1483 0.1024 0.053 Uiso 1 1 calc R . .
H11B H 0.1020 0.0600 0.0616 0.053 Uiso 1 1 calc R . .
C13 C 0.0751(6) 0.1841(8) -0.0754(6) 0.035(2) Uani 1 1 d . . .
H13A H 0.1192 0.2260 -0.1123 0.041 Uiso 1 1 calc R . .
H13B H 0.0632 0.1013 -0.1064 0.041 Uiso 1 1 calc R . .
C19 C 0.7505(8) 1.2389(9) 0.3759(8) 0.043(3) Uani 1 1 d . . .
C12 C 0.1807(7) 0.3497(7) 0.0988(6) 0.035(2) Uani 1 1 d . . .
H12A H 0.2083 0.4011 0.0609 0.042 Uiso 1 1 calc R . .
H12B H 0.1029 0.3580 0.1062 0.042 Uiso 1 1 calc R . .
C26 C 0.7070(8) 1.2896(8) 0.2890(7) 0.042(3) Uani 1 1 d . . .
H26A H 0.6235 1.2921 0.2819 0.051 Uiso 1 1 calc R . .
H26B H 0.7599 1.3690 0.3054 0.051 Uiso 1 1 calc R . .
C23 C 0.6292(7) 1.0831(8) 0.1602(7) 0.044(3) Uani 1 1 d . . .
H23A H 0.5439 1.0810 0.1498 0.052 Uiso 1 1 calc R . .
H23B H 0.6346 1.0354 0.0964 0.052 Uiso 1 1 calc R . .
C4 C 0.2227(7) 0.3035(8) 0.2654(6) 0.038(3) Uani 1 1 d . . .
H4A H 0.2796 0.3251 0.3348 0.046 Uiso 1 1 calc R . .
H4B H 0.1447 0.3130 0.2711 0.046 Uiso 1 1 calc R . .
C17 C 0.6724(8) 1.0340(8) 0.2484(7) 0.030(2) Uani 1 1 d . . .
C10 C 0.1615(8) 0.2204(8) 0.0368(7) 0.030(2) Uani 1 1 d . . .
C3 C 0.2754(8) 0.3860(8) 0.2058(7) 0.032(2) Uani 1 1 d . . .
C7 C 0.3768(7) 0.2386(8) 0.1386(7) 0.038(3) Uani 1 1 d . . .
H7 H 0.4555 0.2290 0.1325 0.045 Uiso 1 1 calc R . .
C40 C 0.1557(8) 1.0165(9) 0.4105(7) 0.042(3) Uani 1 1 d . . .
H40 H 0.0818 0.9587 0.3702 0.050 Uiso 1 1 calc R . .
C6 C 0.3271(7) 0.1584(8) 0.1973(7) 0.038(3) Uani 1 1 d . . .
H6A H 0.3861 0.1777 0.2655 0.046 Uiso 1 1 calc R . .
H6B H 0.3138 0.0770 0.1597 0.046 Uiso 1 1 calc R . .
C2 C 0.2914(8) 0.5134(8) 0.2707(6) 0.038(3) Uani 1 1 d . . .
H2A H 0.2172 0.5149 0.2891 0.046 Uiso 1 1 calc R . .
H2B H 0.3591 0.5363 0.3346 0.046 Uiso 1 1 calc R . .
C20 C 0.8827(8) 1.2401(8) 0.3858(7) 0.042(3) Uani 1 1 d . . .
H20A H 0.9142 1.2125 0.4432 0.051 Uiso 1 1 calc R . .
H20B H 0.9337 1.3200 0.4007 0.051 Uiso 1 1 calc R . .
C15 C 0.4601(9) 0.8811(9) 0.2004(9) 0.049(3) Uani 1 1 d . . .
C16 C 0.5988(7) 0.9050(8) 0.2232(6) 0.040(3) Uani 1 1 d . . .
H16A H 0.6135 0.8587 0.1635 0.047 Uiso 1 1 calc R . .
H16B H 0.6298 0.8783 0.2813 0.047 Uiso 1 1 calc R . .
C41 C 0.1538(9) 1.1156(10) 0.4786(7) 0.053(3) Uani 1 1 d . . .
H41 H 0.0782 1.1229 0.4834 0.063 Uiso 1 1 calc R . .
C38 C 0.3685(9) 1.1850(10) 0.5287(8) 0.062(4) Uani 1 1 d . . .
H38 H 0.4445 1.2398 0.5687 0.074 Uiso 1 1 calc R . .
C5 C 0.2044(8) 0.1766(8) 0.2076(7) 0.038(3) Uani 1 1 d . . .
H5 H 0.1716 0.1260 0.2452 0.046 Uiso 1 1 calc R . .
C8 C 0.3968(7) 0.3685(8) 0.1987(7) 0.039(3) Uani 1 1 d . . .
H8A H 0.4541 0.3893 0.2679 0.047 Uiso 1 1 calc R . .
H8B H 0.4320 0.4195 0.1633 0.047 Uiso 1 1 calc R . .
C9 C 0.2849(7) 0.2062(8) 0.0301(6) 0.035(2) Uani 1 1 d . . .
H9A H 0.3175 0.2564 -0.0069 0.043 Uiso 1 1 calc R . .
H9B H 0.2733 0.1255 -0.0083 0.043 Uiso 1 1 calc R . .
C21 C 0.8911(8) 1.1616(9) 0.2857(8) 0.052(3) Uani 1 1 d . . .
H21 H 0.9763 1.1615 0.2937 0.062 Uiso 1 1 calc R . .
C25 C 0.8442(8) 1.2114(9) 0.1971(7) 0.055(3) Uani 1 1 d . . .
H25A H 0.8967 1.2907 0.2120 0.066 Uiso 1 1 calc R . .
H25B H 0.8467 1.1632 0.1322 0.066 Uiso 1 1 calc R . .
C24 C 0.7115(8) 1.2121(8) 0.1878(7) 0.041(3) Uani 1 1 d . . .
H24 H 0.6819 1.2435 0.1317 0.049 Uiso 1 1 calc R . .
C22 C 0.8069(7) 1.0374(8) 0.2607(7) 0.042(3) Uani 1 1 d . . .
H22A H 0.8360 1.0057 0.3159 0.050 Uiso 1 1 calc R . .
H22B H 0.8109 0.9879 0.1970 0.050 Uiso 1 1 calc R . .
C37 C 0.2582(11) 1.2043(9) 0.5399(7) 0.044(3) Uani 1 1 d . . .

loop_
_atom_site_aniso_label
_atom_site_aniso_U_11
_atom_site_aniso_U_22
_atom_site_aniso_U_33
_atom_site_aniso_U_23
_atom_site_aniso_U_13
_atom_site_aniso_U_12
N1 0.023(4) 0.036(6) 0.027(5) 0.004(4) 0.019(4) 0.001(4)
C34 0.013(5) 0.056(8) 0.044(7) 0.024(6) 0.006(5) 0.006(5)
C30 0.050(6) 0.025(6) 0.039(6) -0.008(4) -0.006(5) 0.003(5)
C33 0.070(8) 0.043(8) 0.028(7) -0.008(5) 0.025(6) 0.018(6)
C31 0.038(5) 0.031(5) 0.037(5) 0.002(4) -0.007(4) 0.003(4)
C32 0.050(6) 0.025(6) 0.024(5) -0.003(4) 0.015(5) -0.001(5)
C35 0.079(8) 0.044(8) 0.045(8) 0.008(7) -0.005(7) -0.012(7)
C36 0.085(8) 0.029(8) 0.049(8) -0.002(6) 0.035(6) 0.021(6)
O7 0.050(4) 0.038(5) 0.045(5) 0.011(4) 0.007(4) -0.001(4)
O8 0.055(4) 0.052(5) 0.036(5) 0.005(4) 0.005(4) 0.009(4)
C28 0.060(8) 0.017(6) 0.023(6) -0.001(5) -0.008(6) 0.005(6)
C27 0.056(7) 0.037(8) 0.045(8) 0.023(7) -0.016(6) -0.018(6)
Zn1 0.0395(7) 0.0400(9) 0.0285(8) 0.0057(6) 0.0044(6) 0.0064(6)
Zn2 0.0371(7) 0.0511(10) 0.0302(8) 0.0106(7) 0.0039(6) 0.0100(6)
O2 0.054(5) 0.050(5) 0.053(5) 0.014(4) 0.014(4) -0.003(4)
O1 0.034(4) 0.051(5) 0.037(4) 0.022(4) 0.007(3) 0.014(3)
O3 0.038(4) 0.051(5) 0.033(5) 0.001(4) -0.002(3) 0.012(4)
O4 0.049(4) 0.062(5) 0.038(5) 0.015(4) -0.004(4) 0.023(4)
O5 0.036(4) 0.063(5) 0.032(4) 0.015(4) 0.000(3) -0.009(4)
O6 0.038(4) 0.054(5) 0.046(5) 0.016(4) 0.023(3) 0.018(3)
N2 0.021(4) 0.047(6) 0.018(5) 0.001(4) 0.011(3) 0.007(4)
C18 0.044(6) 0.035(7) 0.026(6) 0.005(5) 0.013(5) 0.003(5)
C1 0.046(7) 0.026(7) 0.030(7) 0.001(5) -0.019(6) -0.002(6)
C39 0.043(7) 0.033(7) 0.021(6) -0.004(5) 0.005(5) -0.005(6)
C14 0.051(7) 0.036(8) 0.043(8) 0.024(7) -0.003(6) -0.004(6)
C11 0.043(6) 0.037(7) 0.036(6) 0.014(5) -0.005(5) -0.006(5)
C13 0.023(5) 0.038(7) 0.038(6) 0.000(5) 0.010(4) 0.013(5)
C19 0.032(6) 0.043(8) 0.047(7) 0.022(6) -0.001(5) 0.004(6)
C12 0.035(5) 0.032(7) 0.036(6) 0.006(5) 0.010(5) 0.011(5)
C26 0.038(6) 0.035(7) 0.042(7) 0.014(6) 0.004(5) -0.004(5)
C23 0.034(6) 0.054(8) 0.036(6) 0.017(6) 0.004(5) 0.004(5)
C4 0.022(5) 0.064(8) 0.036(6) 0.029(6) 0.011(4) 0.014(5)
C17 0.040(6) 0.026(7) 0.031(6) 0.016(5) 0.020(5) 0.011(5)
C10 0.036(6) 0.024(6) 0.028(6) 0.006(5) 0.010(5) 0.009(5)
C3 0.037(6) 0.016(6) 0.031(6) 0.002(5) 0.001(5) 0.002(5)
C7 0.025(5) 0.044(7) 0.042(7) 0.012(6) 0.009(5) 0.010(5)
C40 0.021(6) 0.050(9) 0.039(7) 0.012(6) -0.003(5) -0.001(5)
C6 0.023(5) 0.040(7) 0.048(7) 0.011(6) -0.002(5) 0.020(5)
C2 0.050(6) 0.039(7) 0.034(6) 0.009(5) 0.020(5) 0.025(5)
C20 0.038(6) 0.032(7) 0.046(7) 0.012(6) 0.000(5) 0.005(5)
C15 0.055(7) 0.033(7) 0.050(8) 0.028(7) 0.004(6) -0.003(6)
C16 0.028(5) 0.061(8) 0.034(6) 0.012(6) 0.019(5) 0.015(5)
C41 0.058(8) 0.052(9) 0.033(7) 0.004(6) 0.006(6) 0.006(7)
C38 0.035(7) 0.060(10) 0.061(9) 0.025(7) -0.002(6) -0.027(7)
C5 0.048(6) 0.031(7) 0.044(7) 0.021(6) 0.012(5) 0.019(5)
C8 0.028(5) 0.044(8) 0.039(7) 0.009(6) 0.002(5) 0.012(5)
C9 0.033(5) 0.033(7) 0.034(6) 0.002(5) 0.003(5) 0.015(5)
C21 0.031(6) 0.072(9) 0.055(8) 0.030(7) 0.013(5) 0.012(6)
C25 0.039(6) 0.073(9) 0.063(8) 0.028(7) 0.034(6) 0.011(6)
C24 0.057(7) 0.041(8) 0.038(7) 0.027(6) 0.018(5) 0.020(6)
C22 0.038(6) 0.041(7) 0.039(7) 0.014(5) 0.002(5) 0.008(5)
C37 0.072(8) 0.027(7) 0.028(7) 0.005(5) 0.017(6) 0.007(7)

loop_
_atom_type_symbol
_atom_type_description
_atom_type_scat_dispersion_real
_atom_type_scat_dispersion_imag
_atom_type_scat_source
C C 0.0033 0.0016 'International Tables Vol C Tables 4.2.6.8 and 6.1.1.4'
O O 0.0106 0.0060 'International Tables Vol C Tables 4.2.6.8 and 6.1.1.4'
Zn Zn 0.2839 1.4301 'International Tables Vol C Tables 4.2.6.8 and 6.1.1.4'
N N 0.0061 0.0033 'International Tables Vol C Tables 4.2.6.8 and 6.1.1.4'
H H 0.0000 0.0000 'International Tables Vol C Tables 4.2.6.8 and 6.1.1.4'

loop_
_geom_angle_atom_site_label_1
_geom_angle_atom_site_label_2
_geom_angle_atom_site_label_3
_geom_angle
_geom_angle_site_symmetry_1
_geom_angle_site_symmetry_3
_geom_angle_publ_flag
C30 N1 C34 116.0(9) . . ?
C30 N1 Zn1 123.2(7) . 1_566 ?
C34 N1 Zn1 120.8(7) . 1_566 ?
N1 C34 C33 123.1(9) . . ?
N1 C34 H34 118.5 . . ?
C33 C34 H34 118.5 . . ?
N1 C30 C31 128.7(11) . . ?
N1 C30 H30 115.6 . . ?
C31 C30 H30 115.6 . . ?
C32 C33 C34 118.9(10) . . ?
C32 C33 H33 120.5 . . ?
C34 C33 H33 120.5 . . ?
C30 C31 C32 117.5(9) . . ?
C30 C31 H31 121.2 . . ?
C32 C31 H31 121.2 . . ?
C33 C32 C31 115.7(9) . . ?
C33 C32 C35 123.7(10) . . ?
C31 C32 C35 120.6(9) . . ?
C32 C35 C36 114.4(8) . . ?
C32 C35 H35A 108.7 . . ?
C36 C35 H35A 108.7 . . ?
C32 C35 H35B 108.7 . . ?
C36 C35 H35B 108.7 . . ?
H35A C35 H35B 107.6 . . ?
C35 C36 C37 114.0(9) . . ?
C35 C36 H36A 108.7 . . ?
C37 C36 H36A 108.7 . . ?
C35 C36 H36B 108.7 . . ?
C37 C36 H36B 108.7 . . ?
H36A C36 H36B 107.6 . . ?
C28 O7 Zn2 97.7(6) . 2_676 ?
C28 O8 Zn2 82.7(6) . 2_676 ?
O8 C28 O7 120.6(9) . . ?
O8 C28 C27 120.8(10) . . ?
O7 C28 C27 118.6(9) . . ?
O8 C28 Zn2 68.3(5) . 2_676 ?
O7 C28 Zn2 52.3(4) . 2_676 ?
C27 C28 Zn2 170.6(7) . 2_676 ?
C28 C27 C19 113.1(9) . . ?
C28 C27 H27A 109.0 . . ?
C19 C27 H27A 109.0 . . ?
C28 C27 H27B 109.0 . . ?
C19 C27 H27B 109.0 . . ?
H27A C27 H27B 107.8 . . ?
O3 Zn1 O5 116.7(3) 2_565 . ?
O3 Zn1 O1 105.4(3) 2_565 . ?
O5 Zn1 O1 113.2(2) . . ?
O3 Zn1 N1 103.9(3) 2_565 1_544 ?
O5 Zn1 N1 108.9(3) . 1_544 ?
O1 Zn1 N1 107.9(3) . 1_544 ?
O6 Zn2 O4 112.4(2) . 2_565 ?
O6 Zn2 O7 95.6(3) . 2_676 ?
O4 Zn2 O7 150.3(2) 2_565 2_676 ?
O6 Zn2 N2 96.3(3) . . ?
O4 Zn2 N2 89.2(3) 2_565 . ?
O7 Zn2 N2 97.6(3) 2_676 . ?
O6 Zn2 O8 154.6(2) . 2_676 ?
O4 Zn2 O8 92.5(2) 2_565 2_676 ?
O7 Zn2 O8 59.0(2) 2_676 2_676 ?
N2 Zn2 O8 88.7(2) . 2_676 ?
O6 Zn2 O1 89.7(2) . . ?
O4 Zn2 O1 84.8(2) 2_565 . ?
O7 Zn2 O1 85.7(2) 2_676 . ?
N2 Zn2 O1 172.7(2) . . ?
O8 Zn2 O1 87.6(2) 2_676 . ?
O6 Zn2 C28 125.6(3) . 2_676 ?
O4 Zn2 C28 121.2(3) 2_565 2_676 ?
O7 Zn2 C28 30.0(3) 2_676 2_676 ?
N2 Zn2 C28 93.5(3) . 2_676 ?
O8 Zn2 C28 29.0(2) 2_676 2_676 ?
O1 Zn2 C28 86.2(3) . 2_676 ?
C1 O1 Zn1 114.7(6) . . ?
C1 O1 Zn2 113.3(6) . . ?
Zn1 O1 Zn2 92.4(2) . . ?
C14 O3 Zn1 118.8(7) . 2_565 ?
C14 O4 Zn2 141.3(7) . 2_565 ?
C15 O5 Zn1 116.9(6) . . ?
C15 O6 Zn2 137.4(6) . . ?
C39 N2 C40 117.1(9) . . ?
C39 N2 Zn2 122.7(7) . . ?
C40 N2 Zn2 120.0(7) . . ?
C19 C18 C17 111.1(7) . . ?
C19 C18 H18A 109.4 . . ?
C17 C18 H18A 109.4 . . ?
C19 C18 H18B 109.4 . . ?
C17 C18 H18B 109.4 . . ?
H18A C18 H18B 108.0 . . ?
O2 C1 O1 122.1(9) . . ?
O2 C1 C2 120.1(9) . . ?
O1 C1 C2 117.7(9) . . ?
N2 C39 C38 125.6(10) . . ?
N2 C39 H39 117.2 . . ?
C38 C39 H39 117.2 . . ?
O3 C14 O4 126.3(10) . . ?
O3 C14 C13 123.3(9) . . ?
O4 C14 C13 110.4(10) . . ?
C5 C11 C10 110.7(6) . . ?
C5 C11 H11A 109.5 . . ?
C10 C11 H11A 109.5 . . ?
C5 C11 H11B 109.5 . . ?
C10 C11 H11B 109.5 . . ?
H11A C11 H11B 108.1 . . ?
C14 C13 C10 121.1(8) . . ?
C14 C13 H13A 107.0 . . ?
C10 C13 H13A 107.0 . . ?
C14 C13 H13B 107.0 . . ?
C10 C13 H13B 107.0 . . ?
H13A C13 H13B 106.8 . . ?
C18 C19 C20 110.8(9) . . ?
C18 C19 C26 109.8(7) . . ?
C20 C19 C26 107.8(8) . . ?
C18 C19 C27 110.4(8) . . ?
C20 C19 C27 110.6(8) . . ?
C26 C19 C27 107.4(9) . . ?
C3 C12 C10 111.1(7) . . ?
C3 C12 H12A 109.4 . . ?
C10 C12 H12A 109.4 . . ?
C3 C12 H12B 109.4 . . ?
C10 C12 H12B 109.4 . . ?
H12A C12 H12B 108.0 . . ?
C24 C26 C19 108.9(9) . . ?
C24 C26 H26A 109.9 . . ?
C19 C26 H26A 109.9 . . ?
C24 C26 H26B 109.9 . . ?
C19 C26 H26B 109.9 . . ?
H26A C26 H26B 108.3 . . ?
C17 C23 C24 109.6(7) . . ?
C17 C23 H23A 109.8 . . ?
C24 C23 H23A 109.8 . . ?
C17 C23 H23B 109.8 . . ?
C24 C23 H23B 109.8 . . ?
H23A C23 H23B 108.2 . . ?
C5 C4 C3 109.9(7) . . ?
C5 C4 H4A 109.7 . . ?
C3 C4 H4A 109.7 . . ?
C5 C4 H4B 109.7 . . ?
C3 C4 H4B 109.7 . . ?
H4A C4 H4B 108.2 . . ?
C23 C17 C16 111.9(7) . . ?
C23 C17 C22 107.8(7) . . ?
C16 C17 C22 106.6(7) . . ?
C23 C17 C18 108.5(8) . . ?
C16 C17 C18 113.4(7) . . ?
C22 C17 C18 108.4(7) . . ?
C9 C10 C13 106.9(7) . . ?
C9 C10 C11 108.2(7) . . ?
C13 C10 C11 112.2(7) . . ?
C9 C10 C12 109.3(7) . . ?
C13 C10 C12 112.5(7) . . ?
C11 C10 C12 107.7(7) . . ?
C8 C3 C12 111.5(8) . . ?
C8 C3 C2 112.2(7) . . ?
C12 C3 C2 111.8(7) . . ?
C8 C3 C4 107.9(7) . . ?
C12 C3 C4 107.0(6) . . ?
C2 C3 C4 106.1(7) . . ?
C9 C7 C6 110.0(7) . . ?
C9 C7 C8 109.2(7) . . ?
C6 C7 C8 109.7(7) . . ?
C9 C7 H7 109.3 . . ?
C6 C7 H7 109.3 . . ?
C8 C7 H7 109.3 . . ?
N2 C40 C41 121.5(9) . . ?
N2 C40 H40 119.3 . . ?
C41 C40 H40 119.3 . . ?
C7 C6 C5 108.3(7) . . ?
C7 C6 H6A 110.0 . . ?
C5 C6 H6A 110.0 . . ?
C7 C6 H6B 110.0 . . ?
C5 C6 H6B 110.0 . . ?
H6A C6 H6B 108.4 . . ?
C1 C2 C3 113.0(7) . . ?
C1 C2 H2A 109.0 . . ?
C3 C2 H2A 109.0 . . ?
C1 C2 H2B 109.0 . . ?
C3 C2 H2B 109.0 . . ?
H2A C2 H2B 107.8 . . ?
C19 C20 C21 111.3(8) . . ?
C19 C20 H20A 109.4 . . ?
C21 C20 H20A 109.4 . . ?
C19 C20 H20B 109.4 . . ?
C21 C20 H20B 109.4 . . ?
H20A C20 H20B 108.0 . . ?
O6 C15 O5 124.1(10) . . ?
O6 C15 C16 120.6(9) . . ?
O5 C15 C16 115.3(10) . . ?
C15 C16 C17 115.0(8) . . ?
C15 C16 H16A 108.5 . . ?
C17 C16 H16A 108.5 . . ?
C15 C16 H16B 108.5 . . ?
C17 C16 H16B 108.5 . . ?
H16A C16 H16B 107.5 . . ?
C37 C41 C40 122.7(11) . . ?
C37 C41 H41 118.6 . . ?
C40 C41 H41 118.6 . . ?
C39 C38 C37 118.4(9) . . ?
C39 C38 H38 120.8 . . ?
C37 C38 H38 120.8 . . ?
C4 C5 C11 110.1(7) . . ?
C4 C5 C6 111.0(7) . . ?
C11 C5 C6 107.9(8) . . ?
C4 C5 H5 109.3 . . ?
C11 C5 H5 109.3 . . ?
C6 C5 H5 109.3 . . ?
C3 C8 C7 110.1(7) . . ?
C3 C8 H8A 109.6 . . ?
C7 C8 H8A 109.6 . . ?
C3 C8 H8B 109.6 . . ?
C7 C8 H8B 109.6 . . ?
H8A C8 H8B 108.2 . . ?
C10 C9 C7 110.7(7) . . ?
C10 C9 H9A 109.5 . . ?
C7 C9 H9A 109.5 . . ?
C10 C9 H9B 109.5 . . ?
C7 C9 H9B 109.5 . . ?
H9A C9 H9B 108.1 . . ?
C22 C21 C20 108.9(7) . . ?
C22 C21 C25 108.9(7) . . ?
C20 C21 C25 107.5(9) . . ?
C22 C21 H21 110.5 . . ?
C20 C21 H21 110.5 . . ?
C25 C21 H21 110.5 . . ?
C24 C25 C21 109.1(7) . . ?
C24 C25 H25A 109.9 . . ?
C21 C25 H25A 109.9 . . ?
C24 C25 H25B 109.9 . . ?
C21 C25 H25B 109.9 . . ?
H25A C25 H25B 108.3 . . ?
C26 C24 C25 110.2(8) . . ?
C26 C24 C23 111.2(7) . . ?
C25 C24 C23 108.4(8) . . ?
C26 C24 H24 109.0 . . ?
C25 C24 H24 109.0 . . ?
C23 C24 H24 109.0 . . ?
C21 C22 C17 112.1(8) . . ?
C21 C22 H22A 109.2 . . ?
C17 C22 H22A 109.2 . . ?
C21 C22 H22B 109.2 . . ?
C17 C22 H22B 109.2 . . ?
H22A C22 H22B 107.9 . . ?
C41 C37 C38 114.7(10) . . ?
C41 C37 C36 123.5(11) . . ?
C38 C37 C36 121.6(11) . . ?

loop_
_geom_bond_atom_site_label_1
_geom_bond_atom_site_label_2
_geom_bond_distance
_geom_bond_site_symmetry_2
_geom_bond_publ_flag
N1 C30 1.284(9) . ?
N1 C34 1.303(10) . ?
N1 Zn1 2.035(7) 1_566 ?
C34 C33 1.425(12) . ?
C34 H34 0.9300 . ?
C30 C31 1.307(12) . ?
C30 H30 0.9300 . ?
C33 C32 1.360(11) . ?
C33 H33 0.9300 . ?
C31 C32 1.449(12) . ?
C31 H31 0.9300 . ?
C32 C35 1.465(13) . ?
C35 C36 1.497(11) . ?
C35 H35A 0.9700 . ?
C35 H35B 0.9700 . ?
C36 C37 1.505(12) . ?
C36 H36A 0.9700 . ?
C36 H36B 0.9700 . ?
O7 C28 1.274(10) . ?
O7 Zn2 2.016(6) 2_676 ?
O8 C28 1.234(9) . ?
O8 Zn2 2.366(6) 2_676 ?
C28 C27 1.516(11) . ?
C28 Zn2 2.525(10) 2_676 ?
C27 C19 1.550(13) . ?
C27 H27A 0.9700 . ?
C27 H27B 0.9700 . ?
Zn1 O3 1.931(6) 2_565 ?
Zn1 O5 1.936(5) . ?
Zn1 O1 1.950(6) . ?
Zn1 N1 2.035(7) 1_544 ?
Zn2 O6 1.992(6) . ?
Zn2 O4 2.003(6) 2_565 ?
Zn2 O7 2.016(6) 2_676 ?
Zn2 N2 2.123(8) . ?
Zn2 O8 2.366(6) 2_676 ?
Zn2 O1 2.436(7) . ?
Zn2 C28 2.525(10) 2_676 ?
O2 C1 1.257(11) . ?
O1 C1 1.275(10) . ?
O3 C14 1.244(12) . ?
O3 Zn1 1.931(6) 2_565 ?
O4 C14 1.300(10) . ?
O4 Zn2 2.003(6) 2_565 ?
O5 C15 1.286(10) . ?
O6 C15 1.260(11) . ?
N2 C39 1.284(9) . ?
N2 C40 1.336(10) . ?
C18 C19 1.506(11) . ?
C18 C17 1.557(11) . ?
C18 H18A 0.9700 . ?
C18 H18B 0.9700 . ?
C1 C2 1.527(11) . ?
C39 C38 1.375(14) . ?
C39 H39 0.9300 . ?
C14 C13 1.533(12) . ?
C11 C5 1.534(10) . ?
C11 C10 1.544(10) . ?
C11 H11A 0.9700 . ?
C11 H11B 0.9700 . ?
C13 C10 1.540(10) . ?
C13 H13A 0.9700 . ?
C13 H13B 0.9700 . ?
C19 C20 1.522(11) . ?
C19 C26 1.529(11) . ?
C12 C3 1.523(10) . ?
C12 C10 1.554(11) . ?
C12 H12A 0.9700 . ?
C12 H12B 0.9700 . ?
C26 C24 1.527(12) . ?
C26 H26A 0.9700 . ?
C26 H26B 0.9700 . ?
C23 C17 1.529(10) . ?
C23 C24 1.558(11) . ?
C23 H23A 0.9700 . ?
C23 H23B 0.9700 . ?
C4 C5 1.516(11) . ?
C4 C3 1.575(10) . ?
C4 H4A 0.9700 . ?
C4 H4B 0.9700 . ?
C17 C16 1.533(11) . ?
C17 C22 1.538(10) . ?
C10 C9 1.521(10) . ?
C3 C8 1.513(11) . ?
C3 C2 1.555(11) . ?
C7 C9 1.532(10) . ?
C7 C6 1.532(10) . ?
C7 C8 1.552(11) . ?
C7 H7 0.9800 . ?
C40 C41 1.364(13) . ?
C40 H40 0.9300 . ?
C6 C5 1.545(11) . ?
C6 H6A 0.9700 . ?
C6 H6B 0.9700 . ?
C2 H2A 0.9700 . ?
C2 H2B 0.9700 . ?
C20 C21 1.539(12) . ?
C20 H20A 0.9700 . ?
C20 H20B 0.9700 . ?
C15 C16 1.525(11) . ?
C16 H16A 0.9700 . ?
C16 H16B 0.9700 . ?
C41 C37 1.364(12) . ?
C41 H41 0.9300 . ?
C38 C37 1.409(13) . ?
C38 H38 0.9300 . ?
C5 H5 0.9800 . ?
C8 H8A 0.9700 . ?
C8 H8B 0.9700 . ?
C9 H9A 0.9700 . ?
C9 H9B 0.9700 . ?
C21 C22 1.525(11) . ?
C21 C25 1.550(11) . ?
C21 H21 0.9800 . ?
C25 C24 1.535(11) . ?
C25 H25A 0.9700 . ?
C25 H25B 0.9700 . ?
C24 H24 0.9800 . ?
C22 H22A 0.9700 . ?
C22 H22B 0.9700 . ?

loop_
_geom_torsion_atom_site_label_1
_geom_torsion_atom_site_label_2
_geom_torsion_atom_site_label_3
_geom_torsion_atom_site_label_4
_geom_torsion
_geom_torsion_site_symmetry_1
_geom_torsion_site_symmetry_2
_geom_torsion_site_symmetry_3
_geom_torsion_site_symmetry_4
_geom_torsion_publ_flag
C30 N1 C34 C33 -1.3(13) . . . . ?
Zn1 N1 C34 C33 177.0(7) 1_566 . . . ?
C34 N1 C30 C31 -0.1(15) . . . . ?
Zn1 N1 C30 C31 -178.4(8) 1_566 . . . ?
N1 C34 C33 C32 0.2(14) . . . . ?
N1 C30 C31 C32 2.4(16) . . . . ?
C34 C33 C32 C31 2.0(13) . . . . ?
C34 C33 C32 C35 -178.6(9) . . . . ?
C30 C31 C32 C33 -3.2(13) . . . . ?
C30 C31 C32 C35 177.4(9) . . . . ?
C33 C32 C35 C36 -59.5(14) . . . . ?
C31 C32 C35 C36 119.9(10) . . . . ?
C32 C35 C36 C37 170.2(10) . . . . ?
Zn2 O8 C28 O7 0.2(9) 2_676 . . . ?
Zn2 O8 C28 C27 -177.2(9) 2_676 . . . ?
Zn2 O7 C28 O8 -0.2(11) 2_676 . . . ?
Zn2 O7 C28 C27 177.2(8) 2_676 . . . ?
O8 C28 C27 C19 74.8(11) . . . . ?
O7 C28 C27 C19 -102.6(11) . . . . ?
Zn2 C28 C27 C19 -89(5) 2_676 . . . ?
O3 Zn1 O1 C1 171.8(6) 2_565 . . . ?
O5 Zn1 O1 C1 -59.5(7) . . . . ?
N1 Zn1 O1 C1 61.2(7) 1_544 . . . ?
O3 Zn1 O1 Zn2 -71.2(3) 2_565 . . . ?
O5 Zn1 O1 Zn2 57.6(3) . . . . ?
N1 Zn1 O1 Zn2 178.2(2) 1_544 . . . ?
O6 Zn2 O1 C1 63.9(7) . . . . ?
O4 Zn2 O1 C1 176.4(7) 2_565 . . . ?
O7 Zn2 O1 C1 -31.7(7) 2_676 . . . ?
N2 Zn2 O1 C1 -149.6(16) . . . . ?
O8 Zn2 O1 C1 -90.8(7) 2_676 . . . ?
C28 Zn2 O1 C1 -61.8(7) 2_676 . . . ?
O6 Zn2 O1 Zn1 -54.4(2) . . . . ?
O4 Zn2 O1 Zn1 58.2(2) 2_565 . . . ?
O7 Zn2 O1 Zn1 -150.0(3) 2_676 . . . ?
N2 Zn2 O1 Zn1 92.1(17) . . . . ?
O8 Zn2 O1 Zn1 151.0(2) 2_676 . . . ?
C28 Zn2 O1 Zn1 180.0(3) 2_676 . . . ?
O3 Zn1 O5 C15 107.0(8) 2_565 . . . ?
O1 Zn1 O5 C15 -15.7(8) . . . . ?
N1 Zn1 O5 C15 -135.7(7) 1_544 . . . ?
O4 Zn2 O6 C15 -58.6(10) 2_565 . . . ?
O7 Zn2 O6 C15 111.4(10) 2_676 . . . ?
N2 Zn2 O6 C15 -150.3(10) . . . . ?
O8 Zn2 O6 C15 109.4(10) 2_676 . . . ?
O1 Zn2 O6 C15 25.7(10) . . . . ?
C28 Zn2 O6 C15 110.8(10) 2_676 . . . ?
O6 Zn2 N2 C39 -30.9(7) . . . . ?
O4 Zn2 N2 C39 -143.3(7) 2_565 . . . ?
O7 Zn2 N2 C39 65.6(7) 2_676 . . . ?
O8 Zn2 N2 C39 124.1(7) 2_676 . . . ?
O1 Zn2 N2 C39 -177.1(14) . . . . ?
C28 Zn2 N2 C39 95.5(7) 2_676 . . . ?
O6 Zn2 N2 C40 154.4(6) . . . . ?
O4 Zn2 N2 C40 42.0(6) 2_565 . . . ?
O7 Zn2 N2 C40 -109.1(6) 2_676 . . . ?
O8 Zn2 N2 C40 -50.6(6) 2_676 . . . ?
O1 Zn2 N2 C40 8(2) . . . . ?
C28 Zn2 N2 C40 -79.2(7) 2_676 . . . ?
Zn1 O1 C1 O2 16.6(12) . . . . ?
Zn2 O1 C1 O2 -87.7(10) . . . . ?
Zn1 O1 C1 C2 -158.3(6) . . . . ?
Zn2 O1 C1 C2 97.4(8) . . . . ?
C40 N2 C39 C38 1.0(14) . . . . ?
Zn2 N2 C39 C38 -173.8(7) . . . . ?
Zn1 O3 C14 O4 -9.1(14) 2_565 . . . ?
Zn1 O3 C14 C13 169.7(6) 2_565 . . . ?
Zn2 O4 C14 O3 9.8(17) 2_565 . . . ?
Zn2 O4 C14 C13 -169.1(6) 2_565 . . . ?
O3 C14 C13 C10 2.9(14) . . . . ?
O4 C14 C13 C10 -178.1(7) . . . . ?
C17 C18 C19 C20 -57.8(10) . . . . ?
C17 C18 C19 C26 61.2(11) . . . . ?
C17 C18 C19 C27 179.3(7) . . . . ?
C28 C27 C19 C18 47.3(11) . . . . ?
C28 C27 C19 C20 -75.7(10) . . . . ?
C28 C27 C19 C26 166.9(7) . . . . ?
C18 C19 C26 C24 -59.7(10) . . . . ?
C20 C19 C26 C24 61.1(10) . . . . ?
C27 C19 C26 C24 -179.7(7) . . . . ?
C24 C23 C17 C16 -177.1(7) . . . . ?
C24 C23 C17 C22 -60.3(10) . . . . ?
C24 C23 C17 C18 56.9(9) . . . . ?
C19 C18 C17 C23 -59.8(9) . . . . ?
C19 C18 C17 C16 175.2(7) . . . . ?
C19 C18 C17 C22 57.0(9) . . . . ?
C14 C13 C10 C9 -172.7(8) . . . . ?
C14 C13 C10 C11 68.9(11) . . . . ?
C14 C13 C10 C12 -52.8(10) . . . . ?
C5 C11 C10 C9 59.9(10) . . . . ?
C5 C11 C10 C13 177.6(7) . . . . ?
C5 C11 C10 C12 -58.1(9) . . . . ?
C3 C12 C10 C9 -56.2(9) . . . . ?
C3 C12 C10 C13 -174.8(7) . . . . ?
C3 C12 C10 C11 61.0(9) . . . . ?
C10 C12 C3 C8 56.1(9) . . . . ?
C10 C12 C3 C2 -177.5(7) . . . . ?
C10 C12 C3 C4 -61.7(9) . . . . ?
C5 C4 C3 C8 -59.4(9) . . . . ?
C5 C4 C3 C12 60.7(9) . . . . ?
C5 C4 C3 C2 -179.8(7) . . . . ?
C39 N2 C40 C41 -0.2(13) . . . . ?
Zn2 N2 C40 C41 174.8(7) . . . . ?
C9 C7 C6 C5 -61.0(10) . . . . ?
C8 C7 C6 C5 59.2(9) . . . . ?
O2 C1 C2 C3 -65.0(11) . . . . ?
O1 C1 C2 C3 110.1(10) . . . . ?
C8 C3 C2 C1 74.2(9) . . . . ?
C12 C3 C2 C1 -51.9(10) . . . . ?
C4 C3 C2 C1 -168.2(7) . . . . ?
C18 C19 C20 C21 57.8(10) . . . . ?
C26 C19 C20 C21 -62.3(11) . . . . ?
C27 C19 C20 C21 -179.4(8) . . . . ?
Zn2 O6 C15 O5 30.5(16) . . . . ?
Zn2 O6 C15 C16 -147.8(7) . . . . ?
Zn1 O5 C15 O6 -39.7(13) . . . . ?
Zn1 O5 C15 C16 138.8(6) . . . . ?
O6 C15 C16 C17 -77.9(11) . . . . ?
O5 C15 C16 C17 103.6(10) . . . . ?
C23 C17 C16 C15 -58.4(10) . . . . ?
C22 C17 C16 C15 -176.0(7) . . . . ?
C18 C17 C16 C15 64.8(10) . . . . ?
N2 C40 C41 C37 0.2(15) . . . . ?
N2 C39 C38 C37 -1.9(15) . . . . ?
C3 C4 C5 C11 -60.0(9) . . . . ?
C3 C4 C5 C6 59.5(9) . . . . ?
C10 C11 C5 C4 59.3(10) . . . . ?
C10 C11 C5 C6 -62.0(10) . . . . ?
C7 C6 C5 C4 -59.3(9) . . . . ?
C7 C6 C5 C11 61.5(9) . . . . ?
C12 C3 C8 C7 -57.0(9) . . . . ?
C2 C3 C8 C7 176.8(6) . . . . ?
C4 C3 C8 C7 60.3(9) . . . . ?
C9 C7 C8 C3 58.5(9) . . . . ?
C6 C7 C8 C3 -62.1(9) . . . . ?
C13 C10 C9 C7 -179.1(7) . . . . ?
C11 C10 C9 C7 -58.1(9) . . . . ?
C12 C10 C9 C7 58.9(9) . . . . ?
C6 C7 C9 C10 60.1(10) . . . . ?
C8 C7 C9 C10 -60.3(9) . . . . ?
C19 C20 C21 C22 -56.9(10) . . . . ?
C19 C20 C21 C25 60.9(9) . . . . ?
C22 C21 C25 C24 59.3(11) . . . . ?
C20 C21 C25 C24 -58.5(10) . . . . ?
C19 C26 C24 C25 -61.7(9) . . . . ?
C19 C26 C24 C23 58.6(9) . . . . ?
C21 C25 C24 C26 60.5(10) . . . . ?
C21 C25 C24 C23 -61.4(10) . . . . ?
C17 C23 C24 C26 -58.4(10) . . . . ?
C17 C23 C24 C25 62.9(10) . . . . ?
C20 C21 C22 C17 58.0(10) . . . . ?
C25 C21 C22 C17 -58.9(10) . . . . ?
C23 C17 C22 C21 59.4(10) . . . . ?
C16 C17 C22 C21 179.7(7) . . . . ?
C18 C17 C22 C21 -57.8(9) . . . . ?
C40 C41 C37 C38 -1.0(14) . . . . ?
C40 C41 C37 C36 -177.3(9) . . . . ?
C39 C38 C37 C41 1.7(14) . . . . ?
C39 C38 C37 C36 178.1(9) . . . . ?
C35 C36 C37 C41 52.0(14) . . . . ?
C35 C36 C37 C38 -124.1(10) . . . . ?
